data_2237718
loop_
_publ_author_name
'Waris, Ghulam'
'Siddiqi, Humaira Masood'
'Fl\"orke, Ulrich'
'Saeed, Shaukat'
'Butt, M. Saeed'

_publ_section_title
;
 <i>N</i>-(4-Hydroxyphenyl)-4-nitrobenzamide
;
_journal_coeditor_code TK5203
_journal_issue 4
_journal_name_full 'Acta Crystallographica Section E'
_journal_page_first o526
_journal_paper_doi 10.1107/S1600536813006132
_journal_volume 69
_journal_year 2013
_chemical_formula_iupac 'C13 H10 N2 O4'
_chemical_formula_moiety 'C13 H10 N2 O4'
_chemical_formula_sum 'C13 H10 N2 O4'
_chemical_formula_weight 258.23
_chemical_name_systematic
;
<i>N</i>-(4-Hydroxyphenyl)-4-nitrobenzamide
;
_space_group_IT_number 14
_symmetry_cell_setting monoclinic
_symmetry_space_group_name_Hall '-P 2ybc'
_symmetry_space_group_name_H-M 'P 1 21/c 1'
_atom_sites_solution_hydrogens difmap
_atom_sites_solution_primary direct
_atom_sites_solution_secondary difmap
_audit_creation_method SHELXL-97
_cell_angle_alpha 90.00
_cell_angle_beta 90.033(2)
_cell_angle_gamma 90.00
_cell_formula_units_Z 4
_cell_length_a 7.5187(5)
_cell_length_b 12.5695(9)
_cell_length_c 11.7932(8)
_cell_measurement_reflns_used 2515
_cell_measurement_temperature 130(2)
_cell_measurement_theta_max 28.09
_cell_measurement_theta_min 3.21
_cell_volume 1114.53(13)
_computing_cell_refinement 'SAINT (Bruker, 2002)'
_computing_data_collection 'SMART (Bruker, 2002)'
_computing_data_reduction 'SAINT (Bruker, 2002)'
_computing_molecular_graphics 'SHELXTL (Sheldrick, 2008)'
_computing_publication_material 'SHELXTL (Sheldrick, 2008) and local programs'
_computing_structure_refinement 'SHELXTL (Sheldrick, 2008)'
_computing_structure_solution 'SHELXTL (Sheldrick, 2008)'
_diffrn_ambient_temperature 130(2)
_diffrn_measured_fraction_theta_full 0.997
_diffrn_measured_fraction_theta_max 0.997
_diffrn_measurement_device_type 'Bruker SMART APEX'
_diffrn_measurement_method '\f and \w scans'
_diffrn_radiation_monochromator graphite
_diffrn_radiation_source 'sealed tube'
_diffrn_radiation_type MoK\a
_diffrn_radiation_wavelength 0.71073
_diffrn_reflns_av_R_equivalents 0.0296
_diffrn_reflns_av_sigmaI/netI 0.0309
_diffrn_reflns_limit_h_max 9
_diffrn_reflns_limit_h_min -9
_diffrn_reflns_limit_k_max 16
_diffrn_reflns_limit_k_min -16
_diffrn_reflns_limit_l_max 14
_diffrn_reflns_limit_l_min -15
_diffrn_reflns_number 10323
_diffrn_reflns_theta_full 27.88
_diffrn_reflns_theta_max 27.88
_diffrn_reflns_theta_min 2.37
_exptl_absorpt_coefficient_mu 0.117
_exptl_absorpt_correction_T_max 0.9861
_exptl_absorpt_correction_T_min 0.9440
_exptl_absorpt_correction_type multi-scan
_exptl_absorpt_process_details '(SADABS; Sheldrick, 2004)'
_exptl_crystal_colour yellow
_exptl_crystal_density_diffrn 1.539
_exptl_crystal_density_method 'not measured'
_exptl_crystal_description prism
_exptl_crystal_F_000 536
_exptl_crystal_size_max 0.50
_exptl_crystal_size_mid 0.16
_exptl_crystal_size_min 0.12
_refine_diff_density_max 0.370
_refine_diff_density_min -0.284
_refine_ls_extinction_method none
_refine_ls_goodness_of_fit_ref 1.123
_refine_ls_hydrogen_treatment constr
_refine_ls_matrix_type full
_refine_ls_number_parameters 174
_refine_ls_number_reflns 2657
_refine_ls_number_restraints 0
_refine_ls_restrained_S_all 1.123
_refine_ls_R_factor_all 0.0572
_refine_ls_R_factor_gt 0.0479
_refine_ls_shift/su_max 0.000
_refine_ls_shift/su_mean 0.000
_refine_ls_structure_factor_coef Fsqd
_refine_ls_weighting_details 'calc w=1/[\s^2^(Fo^2^)+(0.0417P)^2^+0.8505P] where P=(Fo^2^+2Fc^2^)/3'
_refine_ls_weighting_scheme calc
_refine_ls_wR_factor_gt 0.1166
_refine_ls_wR_factor_ref 0.1220
_reflns_number_gt 2255
_reflns_number_total 2657
_reflns_threshold_expression I>2\s(I)
_cod_data_source_file tk5203.cif
_cod_data_source_block I
_cod_original_sg_symbol_H-M 'P 21/c'
_cod_database_code 2237718
_cod_database_fobs_code 2237718

loop_
_symmetry_equiv_pos_as_xyz
'x, y, z'
'-x, y+1/2, -z+1/2'
'-x, -y, -z'
'x, -y-1/2, z-1/2'

loop_
_atom_site_type_symbol
_atom_site_label
_atom_site_fract_x
_atom_site_fract_y
_atom_site_fract_z
_atom_site_U_iso_or_equiv
_atom_site_adp_type
_atom_site_calc_flag
_atom_site_refinement_flags
_atom_site_occupancy
_atom_site_symmetry_multiplicity
O O1 0.39417(17) 0.43715(9) 0.63125(11) 0.0247(3) Uani d . 1 1
O O2 0.0650(2) 0.00255(10) 0.33969(12) 0.0320(3) Uani d . 1 1
O O3 -0.01095(17) 0.10678(10) 0.20187(10) 0.0239(3) Uani d . 1 1
O O4 0.41630(19) 0.95533(9) 0.66718(11) 0.0284(3) Uani d . 1 1
H H4 0.4704 0.9534 0.7295 0.043 Uiso calc R 1 1
N N1 0.23878(18) 0.54813(10) 0.51520(12) 0.0176(3) Uani d . 1 1
H H1A 0.1612 0.5484 0.4593 0.021 Uiso calc R 1 1
N N2 0.05435(19) 0.09059(11) 0.29598(12) 0.0195(3) Uani d . 1 1
C C1 0.2983(2) 0.45176(13) 0.54794(13) 0.0166(3) Uani d . 1 1
C C2 0.2378(2) 0.35909(12) 0.47682(14) 0.0166(3) Uani d . 1 1
C C3 0.1658(2) 0.37062(13) 0.36841(14) 0.0190(3) Uani d . 1 1
H H3A 0.1579 0.4393 0.3351 0.023 Uiso calc R 1 1
C C4 0.1057(2) 0.28251(13) 0.30913(14) 0.0182(3) Uani d . 1 1
H H4A 0.0541 0.2901 0.2360 0.022 Uiso calc R 1 1
C C5 0.1225(2) 0.18327(12) 0.35856(14) 0.0176(3) Uani d . 1 1
C C6 0.1982(2) 0.16825(13) 0.46470(15) 0.0197(3) Uani d . 1 1
H H6A 0.2098 0.0991 0.4962 0.024 Uiso calc R 1 1
C C7 0.2562(2) 0.25726(13) 0.52325(14) 0.0186(3) Uani d . 1 1
H H7A 0.3091 0.2491 0.5959 0.022 Uiso calc R 1 1
C C8 0.2858(2) 0.64971(12) 0.55977(14) 0.0166(3) Uani d . 1 1
C C9 0.2564(2) 0.73771(13) 0.49077(14) 0.0188(3) Uani d . 1 1
H H9A 0.2055 0.7280 0.4177 0.023 Uiso calc R 1 1
C C10 0.3001(2) 0.83960(13) 0.52705(15) 0.0209(4) Uani d . 1 1
H H10A 0.2796 0.8991 0.4791 0.025 Uiso calc R 1 1
C C11 0.3742(2) 0.85379(13) 0.63415(14) 0.0193(3) Uani d . 1 1
C C12 0.4006(2) 0.76651(13) 0.70399(14) 0.0190(3) Uani d . 1 1
H H12A 0.4498 0.7764 0.7774 0.023 Uiso calc R 1 1
C C13 0.3560(2) 0.66451(13) 0.66782(14) 0.0189(3) Uani d . 1 1
H H13A 0.3734 0.6053 0.7167 0.023 Uiso calc R 1 1

loop_
_atom_site_aniso_label
_atom_site_aniso_U_11
_atom_site_aniso_U_22
_atom_site_aniso_U_33
_atom_site_aniso_U_12
_atom_site_aniso_U_13
_atom_site_aniso_U_23
O1 0.0316(7) 0.0198(6) 0.0226(6) 0.0025(5) -0.0140(5) -0.0023(5)
O2 0.0488(9) 0.0149(6) 0.0323(8) -0.0020(5) -0.0158(6) 0.0000(5)
O3 0.0293(7) 0.0230(6) 0.0194(6) -0.0011(5) -0.0082(5) -0.0039(5)
O4 0.0435(8) 0.0158(6) 0.0258(7) -0.0030(5) -0.0152(6) -0.0019(5)
N1 0.0214(7) 0.0149(6) 0.0163(7) -0.0002(5) -0.0078(5) -0.0012(5)
N2 0.0219(7) 0.0166(7) 0.0201(7) 0.0015(5) -0.0043(6) -0.0023(5)
C1 0.0172(8) 0.0168(8) 0.0157(7) -0.0005(6) -0.0017(6) -0.0007(6)
C2 0.0159(8) 0.0166(8) 0.0173(8) 0.0006(6) -0.0023(6) -0.0019(6)
C3 0.0222(8) 0.0154(7) 0.0194(8) 0.0014(6) -0.0039(6) 0.0012(6)
C4 0.0197(8) 0.0189(8) 0.0160(8) 0.0011(6) -0.0037(6) -0.0017(6)
C5 0.0181(8) 0.0155(7) 0.0193(8) 0.0005(6) -0.0025(6) -0.0035(6)
C6 0.0229(8) 0.0157(8) 0.0204(8) 0.0007(6) -0.0038(6) 0.0018(6)
C7 0.0215(8) 0.0189(8) 0.0153(8) 0.0011(6) -0.0049(6) 0.0012(6)
C8 0.0166(8) 0.0153(7) 0.0180(8) -0.0002(6) -0.0018(6) -0.0038(6)
C9 0.0215(8) 0.0194(8) 0.0154(8) 0.0000(6) -0.0053(6) -0.0014(6)
C10 0.0265(9) 0.0158(8) 0.0203(8) 0.0001(6) -0.0061(7) 0.0017(6)
C11 0.0209(8) 0.0164(8) 0.0206(8) -0.0003(6) -0.0040(6) -0.0031(6)
C12 0.0208(8) 0.0204(8) 0.0159(8) -0.0001(6) -0.0051(6) -0.0031(6)
C13 0.0227(8) 0.0175(8) 0.0167(8) 0.0004(6) -0.0042(6) 0.0015(6)

loop_
_atom_type_symbol
_atom_type_description
_atom_type_scat_dispersion_real
_atom_type_scat_dispersion_imag
_atom_type_scat_source
C C 0.0033 0.0016 'International Tables Vol C Tables 4.2.6.8 and 6.1.1.4'
H H 0.0000 0.0000 'International Tables Vol C Tables 4.2.6.8 and 6.1.1.4'
N N 0.0061 0.0033 'International Tables Vol C Tables 4.2.6.8 and 6.1.1.4'
O O 0.0106 0.0060 'International Tables Vol C Tables 4.2.6.8 and 6.1.1.4'

loop_
_geom_angle_atom_site_label_1
_geom_angle_atom_site_label_2
_geom_angle_atom_site_label_3
_geom_angle
C11 O4 H4 109.5
C1 N1 C8 128.11(13)
C1 N1 H1A 115.9
C8 N1 H1A 115.9
O2 N2 O3 123.76(14)
O2 N2 C5 118.84(14)
O3 N2 C5 117.40(14)
O1 C1 N1 123.81(15)
O1 C1 C2 120.35(14)
N1 C1 C2 115.83(14)
C3 C2 C7 119.45(14)
C3 C2 C1 123.16(14)
C7 C2 C1 117.40(14)
C4 C3 C2 120.36(15)
C4 C3 H3A 119.8
C2 C3 H3A 119.8
C5 C4 C3 118.63(15)
C5 C4 H4A 120.7
C3 C4 H4A 120.7
C4 C5 C6 122.69(15)
C4 C5 N2 118.13(14)
C6 C5 N2 119.17(14)
C7 C6 C5 117.95(15)
C7 C6 H6A 121.0
C5 C6 H6A 121.0
C6 C7 C2 120.87(15)
C6 C7 H7A 119.6
C2 C7 H7A 119.6
C9 C8 C13 119.32(15)
C9 C8 N1 117.21(14)
C13 C8 N1 123.47(14)
C10 C9 C8 121.01(15)
C10 C9 H9A 119.5
C8 C9 H9A 119.5
C9 C10 C11 119.47(15)
C9 C10 H10A 120.3
C11 C10 H10A 120.3
O4 C11 C12 122.33(15)
O4 C11 C10 117.98(14)
C12 C11 C10 119.68(15)
C11 C12 C13 120.82(15)
C11 C12 H12A 119.6
C13 C12 H12A 119.6
C8 C13 C12 119.67(15)
C8 C13 H13A 120.2
C12 C13 H13A 120.2

loop_
_geom_bond_atom_site_label_1
_geom_bond_atom_site_label_2
_geom_bond_distance
O1 C1 1.232(2)
O2 N2 1.2234(19)
O3 N2 1.2303(18)
O4 C11 1.3715(19)
O4 H4 0.8400
N1 C1 1.348(2)
N1 C8 1.4252(19)
N1 H1A 0.8800
N2 C5 1.471(2)
C1 C2 1.505(2)
C2 C3 1.396(2)
C2 C7 1.399(2)
C3 C4 1.385(2)
C3 H3A 0.9500
C4 C5 1.383(2)
C4 H4A 0.9500
C5 C6 1.388(2)
C6 C7 1.385(2)
C6 H6A 0.9500
C7 H7A 0.9500
C8 C9 1.391(2)
C8 C13 1.391(2)
C9 C10 1.390(2)
C9 H9A 0.9500
C10 C11 1.392(2)
C10 H10A 0.9500
C11 C12 1.386(2)
C12 C13 1.392(2)
C12 H12A 0.9500
C13 H13A 0.9500

loop_
_geom_hbond_atom_site_label_D
_geom_hbond_atom_site_label_H
_geom_hbond_atom_site_label_A
_geom_hbond_site_symmetry_A
_geom_hbond_distance_DH
_geom_hbond_distance_HA
_geom_hbond_distance_DA
_geom_hbond_angle_DHA
O4 H4 O1 2_656 0.84 1.94 2.7803(17) 175
N1 H1A O3 2 0.88 2.33 3.1664(18) 159

loop_
_geom_torsion_atom_site_label_1
_geom_torsion_atom_site_label_2
_geom_torsion_atom_site_label_3
_geom_torsion_atom_site_label_4
_geom_torsion
C8 N1 C1 O1 6.9(3)
C8 N1 C1 C2 -174.10(15)
O1 C1 C2 C3 -164.50(16)
N1 C1 C2 C3 16.5(2)
O1 C1 C2 C7 15.4(2)
N1 C1 C2 C7 -163.60(15)
C7 C2 C3 C4 2.8(2)
C1 C2 C3 C4 -177.28(15)
C2 C3 C4 C5 -1.4(2)
C3 C4 C5 C6 -0.5(3)
C3 C4 C5 N2 178.57(15)
O2 N2 C5 C4 -178.54(16)
O3 N2 C5 C4 1.3(2)
O2 N2 C5 C6 0.6(2)
O3 N2 C5 C6 -179.59(15)
C4 C5 C6 C7 1.0(3)
N2 C5 C6 C7 -178.04(15)
C5 C6 C7 C2 0.4(3)
C3 C2 C7 C6 -2.3(3)
C1 C2 C7 C6 177.81(15)
C1 N1 C8 C9 158.93(17)
C1 N1 C8 C13 -22.1(3)
C13 C8 C9 C10 1.7(3)
N1 C8 C9 C10 -179.33(16)
C8 C9 C10 C11 -0.1(3)
C9 C10 C11 O4 179.79(16)
C9 C10 C11 C12 -1.1(3)
O4 C11 C12 C13 179.87(16)
C10 C11 C12 C13 0.8(3)
C9 C8 C13 C12 -1.9(3)
N1 C8 C13 C12 179.11(15)
C11 C12 C13 C8 0.7(3)

loop_
_cod_related_entry_id
_cod_related_entry_database
_cod_related_entry_code
1 ChemSpider 4310566
